data_7133192
loop_
_publ_author_name
'Kulathungage, Lakshani W.'
'Kurup, Sudheer S.'
'Browne, Edison A.'
'Spalink, Gabriel H.'
'Ward, Cassandra L.'
'Lord, Richard L.'
'Groysman, Stanislav'

_publ_section_title
;
 Efficient carbene transfer reactivity mediated by Fe(II) complexes
 supported by bulky alkoxides.
;
_journal_issue 55
_journal_name_full 'Chemical communications (Cambridge, England)'
_journal_page_first 7033
_journal_page_last 7036
_journal_paper_doi 10.1039/d4cc02108h
_journal_volume 60
_journal_year 2024
_chemical_formula_moiety 'C5 H6 O4'
_chemical_formula_sum 'C5 H6 O4'
_chemical_formula_weight 130.101
_space_group_crystal_system triclinic
_space_group_IT_number 2
_space_group_name_Hall '-P 1'
_space_group_name_H-M_alt 'P -1'
_symmetry_Int_Tables_number 2
_audit_creation_date 2024-04-18
_audit_creation_method
;
Olex2 1.5
(compiled 2022.04.07 svn.rca3783a0 for OlexSys, GUI svn.r6498)
;
_audit_update_record
;
2024-04-25 deposited with the CCDC.	2024-06-13 downloaded from the CCDC.
;
_cell_angle_alpha 106.710(4)
_cell_angle_beta 102.405(3)
_cell_angle_gamma 92.116(3)
_cell_formula_units_Z 2
_cell_length_a 5.0060(4)
_cell_length_b 7.2628(8)
_cell_length_c 8.6451(8)
_cell_measurement_reflns_used 1050
_cell_measurement_temperature 110(2)
_cell_measurement_theta_max 28.27
_cell_measurement_theta_min 4.19
_cell_volume 292.37(5)
_computing_molecular_graphics 'Olex2 1.5 (Dolomanov et al., 2009)'
_computing_publication_material 'Olex2 1.5 (Dolomanov et al., 2009)'
_computing_structure_refinement 'olex2.refine 1.5 (Bourhis et al., 2015)'
_computing_structure_solution 'SHELXS-97 (Sheldrick, 1990)'
_diffrn_ambient_temperature 110.15
_diffrn_measured_fraction_theta_full 0.9820
_diffrn_measured_fraction_theta_max 0.9863
_diffrn_measurement_device_type 'Bruker A8 Advance'
_diffrn_radiation_type 'Mo K\a'
_diffrn_radiation_wavelength 0.71073
_diffrn_reflns_av_R_equivalents 0.1342
_diffrn_reflns_av_unetI/netI 0.0667
_diffrn_reflns_Laue_measured_fraction_full 0.9820
_diffrn_reflns_Laue_measured_fraction_max 0.9863
_diffrn_reflns_limit_h_max 6
_diffrn_reflns_limit_h_min -6
_diffrn_reflns_limit_k_max 9
_diffrn_reflns_limit_k_min -9
_diffrn_reflns_limit_l_max 11
_diffrn_reflns_limit_l_min -11
_diffrn_reflns_number 9727
_diffrn_reflns_point_group_measured_fraction_full 0.9820
_diffrn_reflns_point_group_measured_fraction_max 0.9863
_diffrn_reflns_theta_full 25.2417
_diffrn_reflns_theta_max 28.27
_diffrn_reflns_theta_min 4.19
_exptl_absorpt_coefficient_mu 0.131
_exptl_absorpt_correction_T_max 0.9935
_exptl_absorpt_correction_T_min 0.9806
_exptl_absorpt_correction_type empirical
_exptl_absorpt_process_details SADABS
_exptl_crystal_colour yellow
_exptl_crystal_colour_primary yellow
_exptl_crystal_density_diffrn 1.478
_exptl_crystal_density_method 'not measured'
_exptl_crystal_description plates
_exptl_crystal_F_000 136.127
_exptl_crystal_size_max 0.15
_exptl_crystal_size_mid 0.1
_exptl_crystal_size_min 0.05
_refine_diff_density_max 0.3283
_refine_diff_density_min -0.2965
_refine_diff_density_rms 0.0751
_refine_ls_d_res_high 0.7503
_refine_ls_d_res_low 4.8618
_refine_ls_goodness_of_fit_ref 1.0019
_refine_ls_hydrogen_treatment constr
_refine_ls_matrix_type full
_refine_ls_number_constraints 8
_refine_ls_number_parameters 84
_refine_ls_number_reflns 1436
_refine_ls_number_restraints 0
_refine_ls_restrained_S_all 1.0019
_refine_ls_R_factor_all 0.0616
_refine_ls_R_factor_gt 0.0417
_refine_ls_shift/su_max 0.0003
_refine_ls_shift/su_mean 0.0001
_refine_ls_structure_factor_coef Fsqd
_refine_ls_weighting_details 'w=1/[\s^2^(Fo^2^)+(0.0496P)^2^+0.0229P] where P=(Fo^2^+2Fc^2^)/3'
_refine_ls_weighting_scheme calc
_refine_ls_wR_factor_gt 0.0996
_refine_ls_wR_factor_ref 0.1077
_reflns_Friedel_coverage 0.0
_reflns_limit_h_max 6
_reflns_limit_h_min -6
_reflns_limit_k_max 9
_reflns_limit_k_min -9
_reflns_limit_l_max 11
_reflns_limit_l_min 0
_reflns_number_gt 1050
_reflns_number_total 1436
_reflns_threshold_expression I>=2u(I)
_cod_data_source_file d4cc02108h3.cif
_cod_data_source_block sg974_0m
_cod_depositor_comments 'Adding full bibliography for 7133190--7133192.cif.'
_cod_database_code 7133192
_olex2_refinement_description
;
1. Fixed Uiso
 At 1.5 times of:
  All C(H,H,H) groups
2.a Idealised Me refined as rotating group:
 C4(H4a,H4b,H4c), C5(H5a,H5b,H5c)
;
_olex2_submission_special_instructions 'No special instructions were received'

loop_
_space_group_symop_id
_space_group_symop_operation_xyz
1 x,y,z
2 -x,-y,-z

loop_
_atom_site_label
_atom_site_type_symbol
_atom_site_fract_x
_atom_site_fract_y
_atom_site_fract_z
_atom_site_U_iso_or_equiv
_atom_site_adp_type
_atom_site_occupancy
_atom_site_refinement_flags_posn
O2 O 0.0989(2) 0.76147(14) 0.41881(12) 0.0199(3) Uani 1.000000 .
O4 O 0.2323(2) 0.65215(14) 0.74378(12) 0.0180(3) Uani 1.000000 .
O3 O 0.5908(2) 0.85149(15) 0.74822(13) 0.0224(3) Uani 1.000000 .
O1 O 0.2836(2) 0.56352(15) 0.22661(12) 0.0209(3) Uani 1.000000 .
C4 C -0.0778(3) 0.8208(2) 0.28873(19) 0.0233(4) Uani 1.000000 .
H4a H 0.0346(4) 0.8939(14) 0.2420(10) 0.0349(5) Uiso 1.000000 GR
H4b H -0.1770(17) 0.7061(2) 0.2009(7) 0.0349(5) Uiso 1.000000 GR
H4c H -0.2102(15) 0.9025(13) 0.3355(3) 0.0349(5) Uiso 1.000000 GR
C2 C 0.2641(3) 0.6300(2) 0.36757(17) 0.0158(3) Uani 1.000000 .
C1 C 0.4280(3) 0.5761(2) 0.51242(17) 0.0159(3) Uani 1.000000 .
C5 C 0.2322(3) 0.7661(2) 0.91243(17) 0.0218(3) Uani 1.000000 .
H5a H 0.214(2) 0.9012(4) 0.9165(3) 0.0326(5) Uiso 1.000000 GR
H5b H 0.0775(13) 0.7155(10) 0.9464(5) 0.0326(5) Uiso 1.000000 GR
H5c H 0.4051(10) 0.7584(13) 0.9879(3) 0.0326(5) Uiso 1.000000 GR
C3 C 0.4311(3) 0.7089(2) 0.68275(17) 0.0159(3) Uani 1.000000 .

loop_
_atom_site_aniso_label
_atom_site_aniso_U_11
_atom_site_aniso_U_22
_atom_site_aniso_U_33
_atom_site_aniso_U_12
_atom_site_aniso_U_13
_atom_site_aniso_U_23
O2 0.0230(6) 0.0187(5) 0.0179(5) 0.0084(4) 0.0038(4) 0.0055(4)
O4 0.0199(5) 0.0185(5) 0.0138(5) 0.0016(4) 0.0052(4) 0.0011(4)
O3 0.0242(6) 0.0190(5) 0.0211(5) -0.0009(4) 0.0048(4) 0.0026(4)
O1 0.0231(6) 0.0253(6) 0.0158(5) 0.0052(4) 0.0057(4) 0.0071(4)
C4 0.0250(8) 0.0217(8) 0.0225(8) 0.0070(6) 0.0011(6) 0.0084(6)
C2 0.0162(7) 0.0151(7) 0.0157(7) 0.0005(5) 0.0030(5) 0.0046(5)
C1 0.0169(7) 0.0162(7) 0.0135(7) 0.0004(5) 0.0028(5) 0.0033(5)
C5 0.0266(8) 0.0245(8) 0.0112(6) 0.0034(6) 0.0056(6) -0.0002(6)
C3 0.0169(7) 0.0161(7) 0.0148(6) 0.0049(5) 0.0022(5) 0.0056(5)

loop_
_atom_type_symbol
_atom_type_scat_dispersion_real
_atom_type_scat_dispersion_imag
_atom_type_scat_Cromer_Mann_a1
_atom_type_scat_Cromer_Mann_a2
_atom_type_scat_Cromer_Mann_a3
_atom_type_scat_Cromer_Mann_a4
_atom_type_scat_Cromer_Mann_b1
_atom_type_scat_Cromer_Mann_b2
_atom_type_scat_Cromer_Mann_b3
_atom_type_scat_Cromer_Mann_b4
_atom_type_scat_Cromer_Mann_c
_atom_type_scat_source
_atom_type_scat_dispersion_source
C 0.00347 0.00161 2.31000 1.02000 1.58860 0.86500 20.84390 10.20750 0.56870 51.65120 0.21560 'International Tables Volume C Table 6.1.1.4 (pp. 500-502)' 'Henke, Gullikson and Davis, At. Data and Nucl. Data Tables, 1993, 54, 2'
H 0.00000 0.00000 0.49300 0.32291 0.14019 0.04081 10.51090 26.12570 3.14236 57.79970 0.00304 'International Tables Volume C Table 6.1.1.4 (pp. 500-502)' 'Henke, Gullikson and Davis, At. Data and Nucl. Data Tables, 1993, 54, 2'
O 0.01158 0.00611 3.04850 2.28680 1.54630 0.86700 13.27710 5.70110 0.32390 32.90890 0.25080 'International Tables Volume C Table 6.1.1.4 (pp. 500-502)' 'Henke, Gullikson and Davis, At. Data and Nucl. Data Tables, 1993, 54, 2'

loop_
_geom_angle_atom_site_label_1
_geom_angle_atom_site_label_2
_geom_angle_atom_site_label_3
_geom_angle
_geom_angle_site_symmetry_1
_geom_angle_site_symmetry_3
_geom_angle_publ_flag
C2 O2 C4 115.38(11) . . ?
C3 O4 C5 115.08(11) . . ?
H4a C4 O2 109.5 . . ?
H4b C4 O2 109.5 . . ?
H4b C4 H4a 109.5 . . ?
H4c C4 O2 109.5 . . ?
H4c C4 H4a 109.5 . . ?
H4c C4 H4b 109.5 . . ?
O1 C2 O2 125.62(13) . . ?
C1 C2 O2 110.16(11) . . ?
C1 C2 O1 124.22(13) . . ?
C1 C1 C2 120.51(16) 2_666 . ?
C3 C1 C2 116.32(12) . . ?
H5a C5 O4 109.5 . . ?
H5b C5 O4 109.5 . . ?
H5b C5 H5a 109.5 . . ?
H5c C5 O4 109.5 . . ?
H5c C5 H5a 109.5 . . ?
H5c C5 H5b 109.5 . . ?
O3 C3 O4 125.92(13) . . ?
C1 C3 O4 111.74(11) . . ?
C1 C3 O3 122.28(13) . . ?

loop_
_geom_bond_atom_site_label_1
_geom_bond_atom_site_label_2
_geom_bond_distance
_geom_bond_site_symmetry_2
_geom_bond_publ_flag
O2 C4 1.4534(17) . ?
O2 C2 1.3285(17) . ?
O4 C5 1.4551(16) . ?
O4 C3 1.3263(17) . ?
O3 C3 1.1996(17) . ?
O1 C2 1.2016(17) . ?
C4 H4a 0.9800 . ?
C4 H4b 0.9800 . ?
C4 H4c 0.9800 . ?
C2 C1 1.5030(19) . ?
C1 C1 1.332(3) 2_666 ?
C1 C3 1.5072(19) . ?
C5 H5a 0.9800 . ?
C5 H5b 0.9800 . ?
C5 H5c 0.9800 . ?

loop_
_geom_torsion_atom_site_label_1
_geom_torsion_atom_site_label_2
_geom_torsion_atom_site_label_3
_geom_torsion_atom_site_label_4
_geom_torsion
_geom_torsion_site_symmetry_1
_geom_torsion_site_symmetry_2
_geom_torsion_site_symmetry_3
_geom_torsion_site_symmetry_4
_geom_torsion_publ_flag
O2 C2 C1 C1 168.50(14) . . . 2_666 ?
O2 C2 C1 C3 -14.81(13) . . . . ?
O4 C3 C1 C2 92.05(12) . . . . ?
O4 C3 C1 C1 -91.35(14) . . . 2_666 ?
O3 C3 C1 C2 -85.32(14) . . . . ?
O3 C3 C1 C1 91.28(17) . . . 2_666 ?
O1 C2 C1 C1 -11.98(17) . . . 2_666 ?
O1 C2 C1 C3 164.71(14) . . . . ?
C2 C1 C1 C2 180.00(17) . . 2_666 2_666 ?
C2 C1 C1 C3 -3.54(17) . . 2_666 2_666 ?
